data_2242577
loop_
_publ_author_name
'Lamsakhar, Nour El Houda'
'Zriouil, Mohammed'
'Assani, Abderrazzak'
'Saadi, Mohamed'
'El Ammari, Lahcen'

_publ_section_title
;
 Crystal structure of disilver(I) dizinc(II) iron(III) tris(orthovanadate)
 with an alluaudite-type structure
;
_journal_coeditor_code WM5454
_journal_issue 8
_journal_name_full 'Acta Crystallographica Section E'
_journal_page_first 1155
_journal_page_last 1158
_journal_paper_doi 10.1107/S205698901801071X
_journal_volume 74
_journal_year 2018
_chemical_formula_iupac 'Ag2 Zn2 Fe (V O4)3'
_chemical_formula_moiety 'Ag2 Zn2 Fe O12 V3'
_chemical_formula_structural 'Ag2 Zn2 Fe (V O4)3'
_chemical_formula_sum 'Ag2 Fe O12 V3 Zn2'
_chemical_formula_weight 747.15
_chemical_name_systematic
;
Disilver(I) dizinc(II) iron(III) tris(orthovanadate)
;
_space_group_crystal_system monoclinic
_space_group_IT_number 15
_space_group_name_Hall '-C 2yc'
_space_group_name_H-M_alt 'C 1 2/c 1'
_symmetry_space_group_name_Hall '-C 2yc'
_symmetry_space_group_name_H-M 'C 1 2/c 1'
_audit_creation_method SHELXL-2016/6
_cell_angle_alpha 90
_cell_angle_beta 110.7590(10)
_cell_angle_gamma 90
_cell_formula_units_Z 4
_cell_length_a 11.8025(2)
_cell_length_b 12.9133(2)
_cell_length_c 6.80000(10)
_cell_measurement_reflns_used 2662
_cell_measurement_temperature 296(2)
_cell_measurement_theta_max 38.122
_cell_measurement_theta_min 2.428
_cell_volume 969.10(3)
_computing_cell_refinement
;
SAINT (Bruker, 2014)
;
_computing_data_collection
;
APEX2 (Bruker, 2014)
;
_computing_data_reduction
;
SAINT (Bruker, 2014)
;
_computing_molecular_graphics
;
ORTEP-3 for Windows (Farrugia, 2012) and DIAMOND (Brandenburg,
2006)
;
_computing_publication_material
;
publCIF (Westrip, 2010)
;
_computing_structure_refinement
;
SHELXL2014 (Sheldrick, 2015<i>b</i>)
;
_computing_structure_solution
;
SHELXT2014 (Sheldrick, 2015<i>a</i>)
;
_diffrn_ambient_temperature 296(2)
_diffrn_measured_fraction_theta_full 1.000
_diffrn_measured_fraction_theta_max 0.999
_diffrn_measurement_device_type 'Bruker X8 APEX'
_diffrn_measurement_method '\f and \w scans'
_diffrn_radiation_monochromator graphite
_diffrn_radiation_source 'fine-focus sealed tube'
_diffrn_radiation_type MoK\a
_diffrn_radiation_wavelength 0.71073
_diffrn_reflns_av_R_equivalents 0.0420
_diffrn_reflns_limit_h_max 20
_diffrn_reflns_limit_h_min -18
_diffrn_reflns_limit_k_max 22
_diffrn_reflns_limit_k_min -22
_diffrn_reflns_limit_l_max 9
_diffrn_reflns_limit_l_min -11
_diffrn_reflns_number 30791
_diffrn_reflns_theta_full 25.242
_diffrn_reflns_theta_max 38.122
_diffrn_reflns_theta_min 2.428
_exptl_absorpt_coefficient_mu 13.093
_exptl_absorpt_correction_T_max 0.7479
_exptl_absorpt_correction_T_min 0.5957
_exptl_absorpt_correction_type multi-scan
_exptl_absorpt_process_details
;
(SADABS; Krause <i>et al.</i>, 2015)
;
_exptl_crystal_colour orange
_exptl_crystal_density_diffrn 5.121
_exptl_crystal_description parallelepiped
_exptl_crystal_F_000 1380
_exptl_crystal_size_max 0.31
_exptl_crystal_size_mid 0.26
_exptl_crystal_size_min 0.20
_refine_diff_density_max 1.357
_refine_diff_density_min -2.414
_refine_ls_extinction_coef 0.00163(6)
_refine_ls_extinction_expression Fc^*^=kFc[1+0.001xFc^2^\l^3^/sin(2\q)]^-1/4^
_refine_ls_extinction_method
;
SHELXL2016 (Sheldrick, 2015<i>b</i>)
;
_refine_ls_goodness_of_fit_ref 1.127
_refine_ls_hydrogen_treatment undef
_refine_ls_matrix_type full
_refine_ls_number_parameters 95
_refine_ls_number_reflns 2662
_refine_ls_number_restraints 0
_refine_ls_restrained_S_all 1.127
_refine_ls_R_factor_all 0.0244
_refine_ls_R_factor_gt 0.0208
_refine_ls_shift/su_max 0.001
_refine_ls_shift/su_mean 0.000
_refine_ls_structure_factor_coef Fsqd
_refine_ls_weighting_details 'w=1/[\s^2^(Fo^2^)+(0.0126P)^2^+4.2342P] where P=(Fo^2^+2Fc^2^)/3'
_refine_ls_weighting_scheme calc
_refine_ls_wR_factor_gt 0.0468
_refine_ls_wR_factor_ref 0.0479
_reflns_number_gt 2437
_reflns_number_total 2662
_reflns_threshold_expression 'I > 2\s(I)'
_cod_data_source_file wm5454sup1.cif
_cod_data_source_block I
_cod_database_code 2242577
_shelx_space_group_comment
;
The symmetry employed for this shelxl refinement is uniquely defined
by the following loop, which should always be used as a source of
symmetry information in preference to the above space-group names.
They are only intended as comments.
;

loop_
_space_group_symop_operation_xyz
'x, y, z'
'-x, y, -z+1/2'
'x+1/2, y+1/2, z'
'-x+1/2, y+1/2, -z+1/2'
'-x, -y, -z'
'x, -y, z-1/2'
'-x+1/2, -y+1/2, -z'
'x+1/2, -y+1/2, z-1/2'

loop_
_atom_site_type_symbol
_atom_site_label
_atom_site_fract_x
_atom_site_fract_y
_atom_site_fract_z
_atom_site_U_iso_or_equiv
_atom_site_adp_type
_atom_site_calc_flag
_atom_site_occupancy
Ag Ag1 0.500000 0.49090(3) 0.750000 0.02736(7) Uani d 1
Ag Ag2 0.500000 0.000000 0.500000 0.02115(6) Uani d 1
Zn Zn2 0.500000 0.23529(2) 0.250000 0.00945(6) Uani d 1
Zn Zn1 0.29222(2) 0.34062(2) 0.38041(3) 0.00652(5) Uani d 0.5
Fe Fe1 0.29222(2) 0.34062(2) 0.38041(3) 0.00652(5) Uani d 0.5
V V1 0.27045(3) 0.38683(2) 0.88206(4) 0.00612(5) Uani d 1
V V2 0.500000 0.20643(3) 0.750000 0.00602(6) Uani d 1
O O1 0.12116(12) 0.39616(11) 0.8338(2) 0.0128(2) Uani d 1
O O2 0.28524(13) 0.31700(11) 0.6746(2) 0.0124(2) Uani d 1
O O3 0.33803(14) 0.50767(11) 0.8997(2) 0.0139(2) Uani d 1
O O4 0.33926(12) 0.32576(11) 1.1233(2) 0.0112(2) Uani d 1
O O5 0.46319(12) 0.27705(11) 0.5152(2) 0.0099(2) Uani d 1
O O6 0.38484(12) 0.12416(10) 0.7343(2) 0.0115(2) Uani d 1

loop_
_atom_site_aniso_label
_atom_site_aniso_U_11
_atom_site_aniso_U_22
_atom_site_aniso_U_33
_atom_site_aniso_U_12
_atom_site_aniso_U_13
_atom_site_aniso_U_23
Ag1 0.01209(9) 0.05204(18) 0.01674(11) 0.000 0.00362(8) 0.000
Ag2 0.03519(13) 0.01557(9) 0.01224(9) -0.01110(8) 0.00786(9) -0.00296(7)
Zn2 0.00905(11) 0.01104(12) 0.00942(12) 0.000 0.00472(9) 0.000
Zn1 0.00607(8) 0.00863(9) 0.00535(9) 0.00074(6) 0.00264(6) 0.00062(6)
Fe1 0.00607(8) 0.00863(9) 0.00535(9) 0.00074(6) 0.00264(6) 0.00062(6)
V1 0.00655(10) 0.00709(10) 0.00474(10) 0.00040(8) 0.00202(8) 0.00021(8)
V2 0.00649(14) 0.00644(14) 0.00448(14) 0.000 0.00112(11) 0.000
O1 0.0095(5) 0.0130(5) 0.0160(6) 0.0017(4) 0.0045(5) 0.0008(5)
O2 0.0140(6) 0.0155(6) 0.0082(5) 0.0017(5) 0.0046(4) -0.0004(4)
O3 0.0149(6) 0.0116(5) 0.0158(6) -0.0010(4) 0.0061(5) 0.0017(5)
O4 0.0123(5) 0.0133(5) 0.0078(5) 0.0037(4) 0.0034(4) 0.0019(4)
O5 0.0090(5) 0.0135(5) 0.0075(5) 0.0019(4) 0.0035(4) 0.0027(4)
O6 0.0087(5) 0.0103(5) 0.0136(6) -0.0007(4) 0.0019(4) 0.0016(4)

loop_
_atom_type_symbol
_atom_type_description
_atom_type_scat_dispersion_real
_atom_type_scat_dispersion_imag
_atom_type_scat_source
O O 0.0106 0.0060 'International Tables Vol C Tables 4.2.6.8 and 6.1.1.4'
V V 0.3005 0.5294 'International Tables Vol C Tables 4.2.6.8 and 6.1.1.4'
Fe Fe 0.3463 0.8444 'International Tables Vol C Tables 4.2.6.8 and 6.1.1.4'
Zn Zn 0.2839 1.4301 'International Tables Vol C Tables 4.2.6.8 and 6.1.1.4'
Ag Ag -0.8971 1.1015 'International Tables Vol C Tables 4.2.6.8 and 6.1.1.4'

loop_
_geom_angle_atom_site_label_1
_geom_angle_atom_site_label_2
_geom_angle_atom_site_label_3
_geom_angle_site_symmetry_1
_geom_angle_site_symmetry_3
_geom_angle
O3 Ag1 O3 6_565 5_667 179.15(7)
O3 Ag1 O3 6_565 2_656 92.83(5)
O3 Ag1 O3 5_667 2_656 87.10(5)
O3 Ag1 O3 6_565 . 87.10(5)
O3 Ag1 O3 5_667 . 92.83(5)
O3 Ag1 O3 2_656 . 169.95(7)
O6 Ag2 O6 6 2_656 180.00(6)
O6 Ag2 O1 6 8 105.99(5)
O6 Ag2 O1 2_656 8 74.01(5)
O6 Ag2 O1 6 4_546 74.01(5)
O6 Ag2 O1 2_656 4_546 105.99(5)
O1 Ag2 O1 8 4_546 180.00(6)
O6 Ag2 O1 6 3_545 107.39(5)
O6 Ag2 O1 2_656 3_545 72.61(5)
O1 Ag2 O1 8 3_545 116.56(6)
O1 Ag2 O1 4_546 3_545 63.44(6)
O6 Ag2 O1 6 7_556 72.61(5)
O6 Ag2 O1 2_656 7_556 107.39(5)
O1 Ag2 O1 8 7_556 63.44(6)
O1 Ag2 O1 4_546 7_556 116.56(6)
O1 Ag2 O1 3_545 7_556 180.0
O5 Zn2 O5 2_655 . 149.81(8)
O5 Zn2 O4 2_655 2_656 77.17(5)
O5 Zn2 O4 . 2_656 86.37(5)
O5 Zn2 O4 2_655 1_554 86.37(5)
O5 Zn2 O4 . 1_554 77.17(5)
O4 Zn2 O4 2_656 1_554 113.56(8)
O5 Zn2 O1 2_655 7_556 107.36(5)
O5 Zn2 O1 . 7_556 96.35(6)
O4 Zn2 O1 2_656 7_556 161.31(5)
O4 Zn2 O1 1_554 7_556 85.01(5)
O5 Zn2 O1 2_655 8 96.35(6)
O5 Zn2 O1 . 8 107.36(5)
O4 Zn2 O1 2_656 8 85.01(5)
O4 Zn2 O1 1_554 8 161.31(5)
O1 Zn2 O1 7_556 8 76.52(7)
O6 Zn1 O4 7_556 1_554 104.63(6)
O6 Zn1 O3 7_556 6_565 91.33(6)
O4 Zn1 O3 1_554 6_565 89.94(6)
O6 Zn1 O2 7_556 . 90.95(6)
O4 Zn1 O2 1_554 . 161.09(6)
O3 Zn1 O2 6_565 . 100.52(6)
O6 Zn1 O5 7_556 . 168.70(6)
O4 Zn1 O5 1_554 . 79.73(5)
O3 Zn1 O5 6_565 . 99.16(6)
O2 Zn1 O5 . . 83.05(5)
O6 Zn1 O2 7_556 7_556 80.30(5)
O4 Zn1 O2 1_554 7_556 89.43(5)
O3 Zn1 O2 6_565 7_556 171.16(6)
O2 Zn1 O2 . 7_556 82.59(6)
O5 Zn1 O2 . 7_556 89.40(5)
O1 V1 O2 . . 106.24(7)
O1 V1 O3 . . 111.93(7)
O2 V1 O3 . . 110.32(7)
O1 V1 O4 . . 108.88(7)
O2 V1 O4 . . 112.54(7)
O3 V1 O4 . . 107.01(7)
O6 V2 O6 . 2_656 102.56(10)
O6 V2 O5 . 2_656 108.46(7)
O6 V2 O5 2_656 2_656 109.48(6)
O6 V2 O5 . . 109.48(6)
O6 V2 O5 2_656 . 108.47(7)
O5 V2 O5 2_656 . 117.36(9)

loop_
_geom_bond_atom_site_label_1
_geom_bond_atom_site_label_2
_geom_bond_site_symmetry_2
_geom_bond_distance
Ag1 O3 6_565 2.4699(15)
Ag1 O3 5_667 2.4699(16)
Ag1 O3 2_656 2.4734(16)
Ag1 O3 . 2.4734(16)
Ag2 O6 6 2.4374(14)
Ag2 O6 2_656 2.4374(14)
Ag2 O1 8 2.5032(15)
Ag2 O1 4_546 2.5032(15)
Ag2 O1 3_545 2.5873(14)
Ag2 O1 7_556 2.5873(14)
Zn2 O5 2_655 2.0704(14)
Zn2 O5 . 2.0705(14)
Zn2 O4 2_656 2.1325(13)
Zn2 O4 1_554 2.1325(13)
Zn2 O1 7_556 2.1619(15)
Zn2 O1 8 2.1619(15)
Zn1 O6 7_556 2.0068(14)
Zn1 O4 1_554 2.0222(14)
Zn1 O3 6_565 2.0241(15)
Zn1 O2 . 2.0540(14)
Zn1 O5 . 2.0675(13)
Zn1 O2 7_556 2.2082(15)
V1 O1 . 1.6784(14)
V1 O2 . 1.7343(14)
V1 O3 . 1.7372(15)
V1 O4 . 1.7402(13)
V2 O6 . 1.6984(14)
V2 O6 2_656 1.6984(14)
V2 O5 2_656 1.7544(13)
V2 O5 . 1.7544(13)

_cod_database_fobs_code 2242577
